data_2102224
loop_
_publ_author_name
'Quesada, Antonio'
'Marchal, Antonio'
'Melguizo, Manuel'
'Low, John N.'
'Glidewell, Christopher'

_publ_section_title
;
 Symmetrically 4,6-disubstituted 2-aminopyrimidines and
 2-amino-5-nitrosopyrimidines: interplay of molecular,
 molecular--electronic and supramolecular structures
;
_journal_issue 1
_journal_name_full 'Acta Crystallographica Section B'
_journal_page_first 76
_journal_page_last 89
_journal_paper_doi 10.1107/S0108768103024856
_journal_volume 60
_journal_year 2004
_chemical_formula_moiety 'C16 H14 N6 O3'
_chemical_formula_sum 'C16 H14 N6 O3'
_chemical_formula_weight 338.325
_chemical_name_systematic
;
 2-Amino-5-nitroso-4,6-bis(3-pyridylmethoxy)pyrimidine
;
_space_group_IT_number 19
_symmetry_cell_setting orthorhombic
_symmetry_space_group_name_Hall 'P 2ac 2ab'
_symmetry_space_group_name_H-M 'P 21 21 21'
_atom_sites_solution_hydrogens geom
_atom_sites_solution_primary direct
_atom_sites_solution_secondary difmap
_cell_angle_alpha 90.00
_cell_angle_beta 90.00
_cell_angle_gamma 90.00
_cell_formula_units_Z 4
_cell_length_a 6.881(2)
_cell_length_b 9.140(3)
_cell_length_c 24.4636(10)
_cell_measurement_reflns_used 2026
_cell_measurement_temperature 120(2)
_cell_measurement_theta_max 27.46
_cell_measurement_theta_min 3.33
_cell_volume 1538.6(7)
_computing_cell_refinement 'DENZO-SMN (Otwinowski & Minor, 1997)'
_computing_data_collection 'Kappa-CCD server software (Nonius, 1997)'
_computing_data_reduction 'DENZO-SMN (Otwinowski & Minor, 1997)'
_computing_publication_material 'SHELXL-97 (Sheldrick, 1997a) and PRPKAPPA (Ferguson, 1999)'
_computing_structure_solution 'SHELXS-972-66 (Sheldrick, 1997b)'
_diffrn_ambient_temperature 120(2)
_diffrn_measured_fraction_theta_full 0.992
_diffrn_measured_fraction_theta_max 0.992
_diffrn_measurement_device_type Kappa-CCD
_diffrn_measurement_method '\f scans, and \w scans with \k offsets'
_diffrn_radiation_monochromator graphite
_diffrn_radiation_source 'fine-focus sealed X-ray tube'
_diffrn_radiation_type 'Mo K\a'
_diffrn_radiation_wavelength 0.71073
_diffrn_reflns_av_R_equivalents 0.067
_diffrn_reflns_av_sigmaI/netI 0.0794
_diffrn_reflns_limit_h_max 8
_diffrn_reflns_limit_h_min -7
_diffrn_reflns_limit_k_max 8
_diffrn_reflns_limit_k_min -11
_diffrn_reflns_limit_l_max 31
_diffrn_reflns_limit_l_min -29
_diffrn_reflns_number 8813
_diffrn_reflns_theta_full 27.46
_diffrn_reflns_theta_max 27.46
_diffrn_reflns_theta_min 3.33
_diffrn_standards_decay_% 0
_exptl_absorpt_coefficient_mu 0.106
_exptl_absorpt_correction_type none
_exptl_crystal_colour colourless
_exptl_crystal_density_diffrn 1.461
_exptl_crystal_density_method 'not measured'
_exptl_crystal_description plate
_exptl_crystal_F_000 704
_exptl_crystal_size_max 0.45
_exptl_crystal_size_mid 0.12
_exptl_crystal_size_min 0.04
_refine_diff_density_max 0.211
_refine_diff_density_min -0.278
_refine_ls_extinction_method none
_refine_ls_goodness_of_fit_ref 1.004
_refine_ls_hydrogen_treatment constr
_refine_ls_matrix_type full
_refine_ls_number_parameters 226
_refine_ls_number_reflns 2026
_refine_ls_number_restraints 0
_refine_ls_restrained_S_all 1.004
_refine_ls_R_factor_all 0.0922
_refine_ls_R_factor_gt 0.0487
_refine_ls_shift/su_max 0.000
_refine_ls_shift/su_mean 0.000
_refine_ls_structure_factor_coef Fsqd
_refine_ls_weighting_details 'w=1/[\s^2^(Fo^2^)+(0.0483P)^2^] where P=(Fo^2^+2Fc^2^)/3'
_refine_ls_weighting_scheme calc
_refine_ls_wR_factor_gt 0.0882
_refine_ls_wR_factor_ref 0.1003
_reflns_number_gt 1369
_reflns_number_total 2026
_reflns_threshold_expression I>2\s(I)
_cod_data_source_file na5007.cif
_cod_data_source_block V
_cod_database_code 2102224

loop_
_symmetry_equiv_pos_as_xyz
'x, y, z'
'-x+1/2, -y, z+1/2'
'x+1/2, -y+1/2, -z'
'-x, y+1/2, -z+1/2'

loop_
_atom_site_label
_atom_site_fract_x
_atom_site_fract_y
_atom_site_fract_z
_atom_site_U_iso_or_equiv
_atom_site_adp_type
_atom_site_calc_flag
_atom_site_refinement_flags
_atom_site_occupancy
_atom_site_type_symbol
N1 0.0674(3) 0.6159(3) 0.09921(10) 0.0212(6) Uani d . 1 N
C2 0.1069(4) 0.4982(3) 0.13185(12) 0.0218(7) Uani d . 1 C
N2 -0.0158(4) 0.3891(3) 0.13100(10) 0.0262(6) Uani d . 1 N
N3 0.2646(3) 0.4844(3) 0.16516(10) 0.0222(6) Uani d . 1 N
C4 0.3907(4) 0.5912(3) 0.16322(12) 0.0217(7) Uani d . 1 C
C41 0.7479(4) 0.4628(3) 0.26183(12) 0.0232(7) Uani d . 1 C
C42 0.7851(4) 0.5863(4) 0.29238(13) 0.0272(8) Uani d . 1 C
N43 0.9420(4) 0.6031(3) 0.32434(11) 0.0310(7) Uani d . 1 N
C44 1.0661(4) 0.4898(3) 0.32717(13) 0.0276(8) Uani d . 1 C
C45 1.0396(4) 0.3622(4) 0.29918(13) 0.0275(8) Uani d . 1 C
C46 0.8792(4) 0.3490(3) 0.26567(12) 0.0248(7) Uani d . 1 C
C47 0.5674(5) 0.4501(3) 0.22746(13) 0.0274(8) Uani d . 1 C
O4 0.5487(3) 0.5831(2) 0.19553(9) 0.0262(5) Uani d . 1 O
C5 0.3746(4) 0.7162(3) 0.12907(12) 0.0195(7) Uani d . 1 C
N5 0.5231(4) 0.8161(3) 0.13111(11) 0.0272(6) Uani d . 1 N
O5 0.5131(3) 0.9247(2) 0.10003(9) 0.0357(6) Uani d . 1 O
C6 0.1985(4) 0.7200(3) 0.09741(12) 0.0190(7) Uani d . 1 C
C61 -0.0218(4) 0.9674(3) 0.00058(12) 0.0212(7) Uani d . 1 C
C62 0.1210(4) 0.9966(3) -0.03825(12) 0.0240(7) Uani d . 1 C
N63 0.1216(4) 1.1128(3) -0.07152(10) 0.0255(6) Uani d . 1 N
C64 -0.0289(4) 1.2054(3) -0.06733(13) 0.0244(7) Uani d . 1 C
C65 -0.1778(5) 1.1870(3) -0.03061(13) 0.0268(8) Uani d . 1 C
C66 -0.1740(4) 1.0660(3) 0.00399(13) 0.0253(8) Uani d . 1 C
C67 -0.0138(4) 0.8328(3) 0.03406(12) 0.0231(7) Uani d . 1 C
O6 0.1680(3) 0.8340(2) 0.06504(9) 0.0230(5) Uani d . 1 O
H2A 0.0055 0.3113 0.1514 0.031 Uiso calc R 1 H
H2B -0.1196 0.3933 0.1101 0.031 Uiso calc R 1 H
H42 0.6941 0.6643 0.2907 0.033 Uiso calc R 1 H
H44 1.1777 0.4990 0.3498 0.033 Uiso calc R 1 H
H45 1.1298 0.2841 0.3027 0.033 Uiso calc R 1 H
H46 0.8591 0.2618 0.2453 0.030 Uiso calc R 1 H
H41A 0.5773 0.3642 0.2029 0.033 Uiso calc R 1 H
H41B 0.4521 0.4372 0.2512 0.033 Uiso calc R 1 H
H62 0.2255 0.9292 -0.0413 0.029 Uiso calc R 1 H
H64 -0.0327 1.2879 -0.0909 0.029 Uiso calc R 1 H
H65 -0.2814 1.2555 -0.0288 0.032 Uiso calc R 1 H
H66 -0.2753 1.0512 0.0298 0.030 Uiso calc R 1 H
H61A -0.1260 0.8294 0.0594 0.028 Uiso calc R 1 H
H61B -0.0190 0.7454 0.0102 0.028 Uiso calc R 1 H

loop_
_atom_site_aniso_label
_atom_site_aniso_U_11
_atom_site_aniso_U_22
_atom_site_aniso_U_33
_atom_site_aniso_U_12
_atom_site_aniso_U_13
_atom_site_aniso_U_23
N1 0.0211(14) 0.0218(14) 0.0207(14) 0.0006(11) -0.0006(11) 0.0031(12)
C2 0.0196(15) 0.0252(17) 0.0205(17) 0.0022(15) 0.0002(13) 0.0000(15)
N2 0.0234(14) 0.0244(15) 0.0309(15) -0.0055(12) -0.0087(11) 0.0088(13)
N3 0.0206(14) 0.0242(15) 0.0217(14) -0.0022(12) -0.0027(11) 0.0018(12)
C4 0.0190(16) 0.0269(18) 0.0191(17) 0.0007(14) 0.0002(13) -0.0009(14)
C41 0.0195(16) 0.0254(18) 0.0247(19) -0.0031(13) -0.0005(13) 0.0001(15)
C42 0.0208(17) 0.0280(19) 0.033(2) 0.0041(14) -0.0048(14) 0.0062(16)
N43 0.0296(16) 0.0279(16) 0.0355(17) -0.0024(13) -0.0081(13) 0.0015(13)
C44 0.0220(17) 0.031(2) 0.0295(18) 0.0030(15) -0.0050(14) 0.0067(17)
C45 0.0232(18) 0.0314(19) 0.0281(18) 0.0038(14) 0.0025(14) 0.0041(16)
C46 0.0224(17) 0.0281(18) 0.0241(18) -0.0027(14) 0.0033(13) 0.0009(15)
C47 0.0243(18) 0.0247(18) 0.0333(19) -0.0049(13) -0.0071(14) 0.0081(15)
O4 0.0242(12) 0.0243(12) 0.0302(12) -0.0020(10) -0.0069(9) 0.0053(10)
C5 0.0172(15) 0.0206(16) 0.0208(17) -0.0021(13) 0.0010(12) -0.0019(14)
N5 0.0266(15) 0.0260(15) 0.0289(16) -0.0013(12) 0.0017(12) 0.0022(13)
O5 0.0310(14) 0.0340(14) 0.0422(15) -0.0080(11) -0.0027(11) 0.0128(12)
C6 0.0168(16) 0.0220(17) 0.0182(17) 0.0003(13) 0.0048(12) -0.0017(14)
C61 0.0196(16) 0.0223(16) 0.0218(16) -0.0015(13) -0.0030(13) -0.0017(14)
C62 0.0203(17) 0.0207(17) 0.0310(19) 0.0047(14) -0.0009(14) -0.0015(16)
N63 0.0257(14) 0.0249(14) 0.0259(15) -0.0008(12) -0.0016(11) 0.0027(13)
C64 0.0274(18) 0.0222(16) 0.0235(17) 0.0008(14) -0.0026(14) 0.0007(14)
C65 0.0263(18) 0.0240(18) 0.0301(19) 0.0077(14) 0.0002(14) 0.0000(16)
C66 0.0204(17) 0.0299(19) 0.0255(18) -0.0008(14) 0.0035(14) -0.0007(16)
C67 0.0199(16) 0.0253(17) 0.0243(17) -0.0015(13) -0.0029(13) 0.0020(14)
O6 0.0206(11) 0.0223(11) 0.0261(12) -0.0020(9) -0.0033(9) 0.0043(10)

loop_
_atom_type_symbol
_atom_type_description
_atom_type_scat_dispersion_real
_atom_type_scat_dispersion_imag
_atom_type_scat_source
C C 0.0033 0.0016 'International Tables Vol C Tables 4.2.6.8 and 6.1.1.4'
H H 0.0000 0.0000 'International Tables Vol C Tables 4.2.6.8 and 6.1.1.4'
N N 0.0061 0.0033 'International Tables Vol C Tables 4.2.6.8 and 6.1.1.4'
O O 0.0106 0.0060 'International Tables Vol C Tables 4.2.6.8 and 6.1.1.4'

loop_
_geom_angle_atom_site_label_1
_geom_angle_atom_site_label_2
_geom_angle_atom_site_label_3
_geom_angle
_geom_angle_publ_flag
C6 N1 C2 117.0(2) no
N2 C2 N3 116.9(3) no
N2 C2 N1 117.6(3) no
N3 C2 N1 125.5(3) no
C2 N2 H2A 120.0 no
C2 N2 H2B 120.0 no
H2A N2 H2B 120.0 no
C4 N3 C2 116.0(3) no
N3 C4 O4 118.3(3) no
N3 C4 C5 124.8(3) no
O4 C4 C5 116.9(2) no
C42 C41 C46 117.3(3) no
C42 C41 C47 121.3(3) no
C46 C41 C47 121.3(3) no
N43 C42 C41 124.0(3) no
N43 C42 H42 118.0 no
C41 C42 H42 118.0 no
C42 N43 C44 116.9(3) no
N43 C44 C45 123.2(3) no
N43 C44 H44 118.4 no
C45 C44 H44 118.4 no
C44 C45 C46 118.6(3) no
C44 C45 H45 120.7 no
C46 C45 H45 120.7 no
C45 C46 C41 119.9(3) no
C45 C46 H46 120.1 no
C41 C46 H46 120.1 no
O4 C47 C41 108.0(2) no
O4 C47 H41A 110.1 no
C41 C47 H41A 110.1 no
O4 C47 H41B 110.1 no
C41 C47 H41B 110.1 no
H41A C47 H41B 108.4 no
C4 O4 C47 115.7(2) no
N5 C5 C4 117.2(2) no
N5 C5 C6 129.1(3) no
C4 C5 C6 113.7(2) no
O5 N5 C5 117.7(2) no
N1 C6 O6 118.8(2) no
N1 C6 C5 122.9(3) no
O6 C6 C5 118.3(2) no
C66 C61 C62 116.8(3) no
C66 C61 C67 122.4(3) no
C62 C61 C67 120.7(3) no
N63 C62 C61 124.7(3) no
N63 C62 H62 117.6 no
C61 C62 H62 117.6 no
C62 N63 C64 116.9(3) no
N63 C64 C65 123.3(3) no
N63 C64 H64 118.4 no
C65 C64 H64 118.4 no
C64 C65 C66 118.8(3) no
C64 C65 H65 120.6 no
C66 C65 H65 120.6 no
C61 C66 C65 119.6(3) no
C61 C66 H66 120.2 no
C65 C66 H66 120.2 no
O6 C67 C61 108.2(2) no
O6 C67 H61A 110.1 no
C61 C67 H61A 110.1 no
O6 C67 H61B 110.1 no
C61 C67 H61B 110.1 no
H61A C67 H61B 108.4 no
C6 O6 C67 116.0(2) no

loop_
_geom_bond_atom_site_label_1
_geom_bond_atom_site_label_2
_geom_bond_distance
_geom_bond_publ_flag
N1 C6 1.312(4) no
N1 C2 1.367(4) no
C2 N2 1.307(4) no
C2 N3 1.363(4) no
N2 H2A 0.88 no
N2 H2B 0.88 no
N3 C4 1.307(4) no
C4 O4 1.346(3) no
C4 C5 1.420(4) no
C41 C42 1.378(4) no
C41 C46 1.381(4) no
C41 C47 1.504(4) no
C42 N43 1.342(4) no
C42 H42 0.95 no
N43 C44 1.344(4) no
C44 C45 1.365(4) no
C44 H44 0.95 no
C45 C46 1.380(4) no
C45 H45 0.95 no
C46 H46 0.95 no
C47 O4 1.451(3) no
C47 H41A 0.99 no
C47 H41B 0.99 no
C5 N5 1.372(4) no
C5 C6 1.438(4) no
N5 O5 1.252(3) no
C6 O6 1.325(4) no
C61 C66 1.384(4) no
C61 C62 1.392(4) no
C61 C67 1.479(4) no
C62 N63 1.338(4) no
C62 H62 0.95 no
N63 C64 1.342(4) no
C64 C65 1.373(4) no
C64 H64 0.95 no
C65 C66 1.393(4) no
C65 H65 0.95 no
C66 H66 0.95 no
C67 O6 1.463(3) no
C67 H61A 0.99 no
C67 H61B 0.99 no

loop_
_geom_hbond_atom_site_label_D
_geom_hbond_atom_site_label_H
_geom_hbond_atom_site_label_A
_geom_hbond_site_symmetry_A
_geom_hbond_distance_DH
_geom_hbond_distance_HA
_geom_hbond_distance_DA
_geom_hbond_angle_DHA
_geom_hbond_publ_flag
N2 H2A N43 4_645 0.88 2.03 2.878(4) 163 y
N2 H2B N63 3_465 0.88 2.02 2.888(4) 171 y
C65 H65 Cg2 3_475 0.95 2.69 3.526(4) 148 y

loop_
_geom_torsion_atom_site_label_1
_geom_torsion_atom_site_label_2
_geom_torsion_atom_site_label_3
_geom_torsion_atom_site_label_4
_geom_torsion
_geom_torsion_publ_flag
C6 N1 C2 N2 -175.2(3) no
C6 N1 C2 N3 4.4(4) no
N2 C2 N3 C4 176.4(3) no
N1 C2 N3 C4 -3.2(4) no
C2 N3 C4 O4 179.7(3) no
C2 N3 C4 C5 -0.6(4) no
C46 C41 C42 N43 1.5(5) no
C47 C41 C42 N43 179.1(3) no
C41 C42 N43 C44 -1.7(5) no
C42 N43 C44 C45 0.5(5) no
N43 C44 C45 C46 0.9(5) no
C44 C45 C46 C41 -1.1(4) no
C42 C41 C46 C45 0.0(4) no
C47 C41 C46 C45 -177.6(3) no
C42 C41 C47 O4 48.4(4) no
C46 C41 C47 O4 -134.1(3) no
N3 C4 O4 C47 3.4(4) no
C5 C4 O4 C47 -176.3(3) no
C41 C47 O4 C4 -178.5(2) no
N3 C4 C5 N5 -178.3(3) no
O4 C4 C5 N5 1.4(4) no
N3 C4 C5 C6 2.7(4) no
O4 C4 C5 C6 -177.6(2) no
C4 C5 N5 O5 178.0(3) no
C6 C5 N5 O5 -3.2(4) no
C2 N1 C6 O6 178.1(3) no
C2 N1 C6 C5 -1.9(4) no
N5 C5 C6 N1 179.8(3) no
C4 C5 C6 N1 -1.4(4) no
N5 C5 C6 O6 -0.2(5) no
C4 C5 C6 O6 178.6(2) no
C66 C61 C62 N63 0.8(4) no
C67 C61 C62 N63 177.6(3) no
C61 C62 N63 C64 -1.2(4) no
C62 N63 C64 C65 1.0(4) no
N63 C64 C65 C66 -0.3(5) no
C62 C61 C66 C65 0.0(4) no
C67 C61 C66 C65 -176.8(3) no
C64 C65 C66 C61 -0.2(4) no
C66 C61 C67 O6 -123.6(3) no
C62 C61 C67 O6 59.8(3) no
N1 C6 O6 C67 0.4(4) no
C5 C6 O6 C67 -179.6(2) no
C61 C67 O6 C6 -179.9(2) no

loop_
_cod_related_entry_id
_cod_related_entry_database
_cod_related_entry_code
1 ChemSpider 21140313
